data_7039375
loop_
_publ_author_name
'Knight, James C.'
'Amoroso, Angelo J.'
'Edwards, Peter G.'
'Singh, Neha'
'Ward, Benjamin D.'

_publ_section_title
;
 Shaping and enforcing coordination spheres: probing the ability of
 tripodal ligands to favour trigonal prismatic geometry.
;
_journal_issue 26
_journal_name_full 'Dalton transactions (Cambridge, England : 2003)'
_journal_page_first 10630
_journal_page_last 10642
_journal_paper_doi 10.1039/c6dt01165a
_journal_volume 45
_journal_year 2016
_chemical_formula_moiety 'C28 H22 Fe N6 O, C2 H3 N, 2(Cl O4)'
_chemical_formula_sum 'C30 H25 Cl2 Fe N7 O9'
_chemical_formula_weight 754.32
_chemical_name_common aja073x
_chemical_name_systematic
;
 ?
;
_space_group_IT_number 2
_symmetry_cell_setting triclinic
_symmetry_space_group_name_Hall '-P 1'
_symmetry_space_group_name_H-M 'P -1'
_atom_sites_solution_hydrogens geom
_atom_sites_solution_primary direct
_atom_sites_solution_secondary difmap
_audit_creation_method SHELXL-97
_audit_update_record
;
2016-03-22 deposited with the CCDC.
2016-05-30 downloaded from the CCDC.
;
_cell_angle_alpha 95.1700(10)
_cell_angle_beta 100.1480(10)
_cell_angle_gamma 93.0010(10)
_cell_formula_units_Z 2
_cell_length_a 10.1576(2)
_cell_length_b 11.9556(3)
_cell_length_c 15.5564(5)
_cell_measurement_reflns_used 26335
_cell_measurement_temperature 150(2)
_cell_measurement_theta_max 27.485
_cell_measurement_theta_min 2.91
_cell_volume 1847.56(8)
_computing_cell_refinement 'HKL Scalepack (Otwinowski & Minor 1997)'
_computing_data_collection 'Collect (Nonius BV, 1997-2000)'
_computing_data_reduction 'HKL Denzo and Scalepack (Otwinowski & Minor 1997)'
_computing_molecular_graphics 'Ortep-3 for Windows (Farrugia, 1997)'
_computing_publication_material 'WinGX publication routines (Farrugia, 1999)'
_computing_structure_refinement 'SHELXL-97 (Sheldrick, 1997)'
_computing_structure_solution 'SHELXS-86 (Sheldrick, 1986)'
_diffrn_ambient_temperature 150(2)
_diffrn_detector_area_resol_mean 9
_diffrn_measured_fraction_theta_full 0.992
_diffrn_measured_fraction_theta_max 0.992
_diffrn_measurement_device_type KappaCCD
_diffrn_measurement_method CCD
_diffrn_radiation_monochromator graphite
_diffrn_radiation_source 'fine-focus sealed tube'
_diffrn_radiation_type MoK\a
_diffrn_radiation_wavelength 0.71073
_diffrn_reflns_av_R_equivalents 0.0998
_diffrn_reflns_av_sigmaI/netI 0.0828
_diffrn_reflns_limit_h_max 13
_diffrn_reflns_limit_h_min -13
_diffrn_reflns_limit_k_max 15
_diffrn_reflns_limit_k_min -15
_diffrn_reflns_limit_l_max 20
_diffrn_reflns_limit_l_min -20
_diffrn_reflns_number 29866
_diffrn_reflns_theta_full 27.38
_diffrn_reflns_theta_max 27.38
_diffrn_reflns_theta_min 2.99
_exptl_absorpt_coefficient_mu 0.610
_exptl_absorpt_correction_T_max 0.955
_exptl_absorpt_correction_T_min 0.842
_exptl_absorpt_correction_type multi-scan
_exptl_absorpt_process_details 'Sortav (Blessing, 1995)'
_exptl_crystal_colour purple
_exptl_crystal_density_diffrn 1.356
_exptl_crystal_density_method 'not measured'
_exptl_crystal_description prism
_exptl_crystal_F_000 772
_exptl_crystal_size_max 0.24
_exptl_crystal_size_mid 0.22
_exptl_crystal_size_min 0.18
_platon_squeeze_details
; 
?
;
_refine_diff_density_max 1.482
_refine_diff_density_min -0.766
_refine_diff_density_rms 0.099
_refine_ls_extinction_method none
_refine_ls_goodness_of_fit_ref 1.056
_refine_ls_hydrogen_treatment constr
_refine_ls_matrix_type full
_refine_ls_number_parameters 445
_refine_ls_number_reflns 8315
_refine_ls_number_restraints 0
_refine_ls_restrained_S_all 1.056
_refine_ls_R_factor_all 0.1061
_refine_ls_R_factor_gt 0.0759
_refine_ls_shift/su_max 0.001
_refine_ls_shift/su_mean 0.000
_refine_ls_structure_factor_coef Fsqd
_refine_ls_weighting_details 'calc w=1/[\s^2^(Fo^2^)+(0.1249P)^2^+1.3546P] where P=(Fo^2^+2Fc^2^)/3'
_refine_ls_weighting_scheme calc
_refine_ls_wR_factor_gt 0.2089
_refine_ls_wR_factor_ref 0.2257
_reflns_number_gt 5864
_reflns_number_total 8315
_reflns_threshold_expression >2sigma(I)
_cod_data_source_file c6dt01165a2.cif
_cod_data_source_block 9
_cod_depositor_comments 'Adding full bibliography for 7039371--7039378.cif.'
_cod_database_code 7039375

loop_
_symmetry_equiv_pos_as_xyz
'x, y, z'
'-x, -y, -z'

loop_
_atom_site_label
_atom_site_type_symbol
_atom_site_fract_x
_atom_site_fract_y
_atom_site_fract_z
_atom_site_U_iso_or_equiv
_atom_site_adp_type
_atom_site_occupancy
_atom_site_symmetry_multiplicity
_atom_site_calc_flag
_atom_site_refinement_flags
C1 C 0.6052(4) 0.4956(3) 0.8217(3) 0.0348(9) Uani 1 1 d .
C2 C 0.7272(4) 0.4962(3) 0.7744(3) 0.0335(9) Uani 1 1 d .
C3 C 0.8338(4) 0.5740(4) 0.7985(3) 0.0420(10) Uani 1 1 d .
H3 H 0.8368 0.6283 0.8474 0.050 Uiso 1 1 calc R
C4 C 0.9375(4) 0.5735(4) 0.7514(3) 0.0449(11) Uani 1 1 d .
H4 H 1.0112 0.6282 0.7669 0.054 Uiso 1 1 calc R
C5 C 0.9323(4) 0.4924(4) 0.6814(3) 0.0438(10) Uani 1 1 d .
H5 H 1.0023 0.4902 0.6482 0.053 Uiso 1 1 calc R
C6 C 0.8233(4) 0.4144(3) 0.6608(3) 0.0345(9) Uani 1 1 d .
H6 H 0.8195 0.3585 0.6128 0.041 Uiso 1 1 calc R
C7 C 0.5919(4) 0.3849(3) 0.8621(3) 0.0339(9) Uani 1 1 d .
C8 C 0.5904(5) 0.3772(4) 0.9498(3) 0.0445(11) Uani 1 1 d .
H8 H 0.6096 0.4423 0.9909 0.053 Uiso 1 1 calc R
C9 C 0.5602(5) 0.2728(4) 0.9772(3) 0.0506(12) Uani 1 1 d .
H9 H 0.5656 0.2642 1.0378 0.061 Uiso 1 1 calc R
C10 C 0.5218(6) 0.1807(4) 0.9138(3) 0.0544(13) Uani 1 1 d .
H10 H 0.4959 0.1096 0.9307 0.065 Uiso 1 1 calc R
C11 C 0.5218(5) 0.1939(4) 0.8274(3) 0.0453(11) Uani 1 1 d .
C12 C 0.4460(5) 0.1192(4) 0.7497(3) 0.0433(10) Uani 1 1 d .
C13 C 0.3837(5) 0.0153(4) 0.7554(4) 0.0492(12) Uani 1 1 d .
H13 H 0.4005 -0.0189 0.8088 0.059 Uiso 1 1 calc R
C14 C 0.2970(5) -0.0390(4) 0.6835(4) 0.0528(12) Uani 1 1 d .
H14 H 0.2535 -0.1105 0.6864 0.063 Uiso 1 1 calc R
C15 C 0.2755(5) 0.0136(4) 0.6072(3) 0.0492(12) Uani 1 1 d .
H15 H 0.2127 -0.0190 0.5575 0.059 Uiso 1 1 calc R
C16 C 0.3480(5) 0.1156(4) 0.6045(3) 0.0460(11) Uani 1 1 d .
H16 H 0.3366 0.1481 0.5504 0.055 Uiso 1 1 calc R
C17 C 0.4786(4) 0.5048(3) 0.7523(3) 0.0337(9) Uani 1 1 d .
C18 C 0.3920(4) 0.5901(4) 0.7545(3) 0.0391(10) Uani 1 1 d .
H18 H 0.4009 0.6435 0.8046 0.047 Uiso 1 1 calc R
C19 C 0.2919(4) 0.5960(4) 0.6822(3) 0.0422(10) Uani 1 1 d .
H19 H 0.2270 0.6501 0.6843 0.051 Uiso 1 1 calc R
C20 C 0.2864(4) 0.5234(3) 0.6069(3) 0.0387(10) Uani 1 1 d .
H20 H 0.2227 0.5307 0.5555 0.046 Uiso 1 1 calc R
C21 C 0.3753(4) 0.4407(3) 0.6084(3) 0.0339(9) Uani 1 1 d .
C22 C 0.4011(4) 0.3666(3) 0.5329(3) 0.0330(9) Uani 1 1 d .
C23 C 0.3221(4) 0.3577(4) 0.4496(3) 0.0407(10) Uani 1 1 d .
H23 H 0.2436 0.3979 0.4386 0.049 Uiso 1 1 calc R
C24 C 0.3602(5) 0.2890(4) 0.3831(3) 0.0487(11) Uani 1 1 d .
H24 H 0.3081 0.2821 0.3256 0.058 Uiso 1 1 calc R
C25 C 0.4739(5) 0.2308(4) 0.4004(3) 0.0482(11) Uani 1 1 d .
H25 H 0.5010 0.1834 0.3553 0.058 Uiso 1 1 calc R
C26 C 0.5477(4) 0.2426(4) 0.4848(3) 0.0421(10) Uani 1 1 d .
H26 H 0.6269 0.2033 0.4962 0.051 Uiso 1 1 calc R
C27 C 0.7707(5) 0.1182(4) 0.6679(3) 0.0487(11) Uani 1 1 d .
C28 C 0.8691(7) 0.0363(6) 0.6611(4) 0.0764(19) Uani 1 1 d .
H28A H 0.8235 -0.0365 0.6355 0.115 Uiso 1 1 calc R
H28B H 0.9200 0.0284 0.7196 0.115 Uiso 1 1 calc R
H28C H 0.9303 0.0614 0.6234 0.115 Uiso 1 1 calc R
C29 C 0.1075(9) 0.9716(7) 0.8906(6) 0.108(3) Uani 1 1 d .
H29A H 0.1437 1.0338 0.8629 0.162 Uiso 1 1 calc R
H29B H 0.1295 0.9880 0.9546 0.162 Uiso 1 1 calc R
H29C H 0.0099 0.9625 0.8720 0.162 Uiso 1 1 calc R
C30 C 0.1667(6) 0.8670(6) 0.8643(4) 0.0678(16) Uani 1 1 d .
N1 N 0.7216(3) 0.4153(3) 0.7068(2) 0.0302(7) Uani 1 1 d .
N2 N 0.5682(3) 0.2937(3) 0.8031(2) 0.0318(7) Uani 1 1 d .
N3 N 0.4319(3) 0.1702(3) 0.6725(2) 0.0355(8) Uani 1 1 d .
N4 N 0.4624(3) 0.4276(3) 0.6827(2) 0.0326(7) Uani 1 1 d .
N5 N 0.5122(3) 0.3080(3) 0.5521(2) 0.0333(7) Uani 1 1 d .
N6 N 0.6928(3) 0.1830(3) 0.6705(2) 0.0307(7) Uani 1 1 d .
N7 N 0.2081(5) 0.7874(5) 0.8420(3) 0.0707(14) Uani 1 1 d .
O1 O 0.6199(3) 0.5821(3) 0.89048(19) 0.0427(7) Uani 1 1 d .
H1 H 0.6319 0.6443 0.8710 0.064 Uiso 1 1 calc R
O2 O 0.8116(5) -0.1615(4) 0.9122(4) 0.112(2) Uani 1 1 d .
O3 O 0.7160(6) -0.0375(4) 0.8148(4) 0.1051(18) Uani 1 1 d .
O4 O 0.6080(5) -0.2119(3) 0.8233(3) 0.0751(12) Uani 1 1 d .
O5 O 0.6238(5) -0.0668(4) 0.9344(3) 0.0887(15) Uani 1 1 d .
O6 O 1.0742(7) 0.1734(6) 0.5070(5) 0.143(3) Uani 1 1 d .
O7 O 0.8565(4) 0.2225(4) 0.4903(3) 0.0828(14) Uani 1 1 d .
O8 O 1.0206(5) 0.3625(4) 0.5008(4) 0.111(2) Uani 1 1 d .
O9 O 0.9825(5) 0.2337(4) 0.3799(3) 0.0910(14) Uani 1 1 d .
Cl1 Cl 0.68983(13) -0.11721(9) 0.86950(8) 0.0517(3) Uani 1 1 d .
Cl2 Cl 0.98595(9) 0.24777(8) 0.47226(7) 0.0380(3) Uani 1 1 d .
Fe1 Fe 0.56867(5) 0.30094(4) 0.67986(3) 0.02788(18) Uani 1 1 d .

loop_
_atom_site_aniso_label
_atom_site_aniso_U_11
_atom_site_aniso_U_22
_atom_site_aniso_U_33
_atom_site_aniso_U_23
_atom_site_aniso_U_13
_atom_site_aniso_U_12
C1 0.040(2) 0.033(2) 0.032(2) 0.0017(16) 0.0061(17) 0.0081(17)
C2 0.028(2) 0.034(2) 0.038(2) 0.0114(17) -0.0004(16) 0.0071(16)
C3 0.037(2) 0.041(2) 0.044(3) 0.0061(19) -0.0054(19) 0.0064(18)
C4 0.033(2) 0.041(2) 0.057(3) 0.007(2) 0.001(2) -0.0046(18)
C5 0.033(2) 0.052(3) 0.047(3) 0.010(2) 0.0068(19) 0.0057(19)
C6 0.028(2) 0.037(2) 0.040(2) 0.0093(17) 0.0075(17) 0.0044(16)
C7 0.031(2) 0.041(2) 0.032(2) 0.0087(17) 0.0072(16) 0.0103(17)
C8 0.048(3) 0.053(3) 0.033(2) 0.005(2) 0.005(2) 0.013(2)
C9 0.061(3) 0.060(3) 0.038(3) 0.020(2) 0.016(2) 0.020(2)
C10 0.076(4) 0.048(3) 0.051(3) 0.022(2) 0.031(3) 0.024(3)
C11 0.055(3) 0.041(2) 0.049(3) 0.013(2) 0.024(2) 0.017(2)
C12 0.040(2) 0.040(2) 0.053(3) 0.015(2) 0.014(2) 0.0073(19)
C13 0.046(3) 0.042(2) 0.060(3) 0.012(2) 0.008(2) 0.001(2)
C14 0.055(3) 0.035(2) 0.071(3) 0.009(2) 0.015(3) 0.001(2)
C15 0.057(3) 0.034(2) 0.050(3) 0.003(2) -0.003(2) -0.011(2)
C16 0.042(3) 0.045(3) 0.051(3) 0.009(2) 0.008(2) 0.005(2)
C17 0.029(2) 0.036(2) 0.038(2) 0.0104(17) 0.0094(17) 0.0054(16)
C18 0.033(2) 0.036(2) 0.051(3) 0.0038(19) 0.0140(19) 0.0085(17)
C19 0.028(2) 0.038(2) 0.063(3) 0.012(2) 0.010(2) 0.0100(17)
C20 0.028(2) 0.037(2) 0.049(3) 0.0098(19) -0.0007(18) 0.0030(17)
C21 0.0257(19) 0.035(2) 0.041(2) 0.0135(17) 0.0020(16) 0.0001(16)
C22 0.0269(19) 0.034(2) 0.039(2) 0.0120(17) 0.0055(16) 0.0017(16)
C23 0.035(2) 0.046(2) 0.042(2) 0.015(2) 0.0036(18) 0.0045(18)
C24 0.052(3) 0.064(3) 0.031(2) 0.013(2) 0.005(2) 0.003(2)
C25 0.044(3) 0.068(3) 0.033(2) 0.003(2) 0.010(2) 0.006(2)
C26 0.034(2) 0.058(3) 0.039(2) 0.009(2) 0.0136(19) 0.013(2)
C27 0.048(3) 0.060(3) 0.042(3) 0.015(2) 0.014(2) 0.011(2)
C28 0.085(4) 0.095(5) 0.065(4) 0.027(3) 0.033(3) 0.052(4)
C29 0.112(6) 0.088(5) 0.119(7) -0.029(5) 0.029(5) 0.002(5)
C30 0.066(4) 0.073(4) 0.058(4) 0.001(3) 0.003(3) -0.011(3)
N1 0.0262(16) 0.0336(17) 0.0321(17) 0.0084(14) 0.0047(13) 0.0092(13)
N2 0.0345(18) 0.0301(17) 0.0354(18) 0.0091(14) 0.0134(14) 0.0116(13)
N3 0.0255(17) 0.047(2) 0.0346(19) 0.0043(15) 0.0065(14) 0.0019(14)
N4 0.0264(16) 0.0382(18) 0.0365(19) 0.0135(15) 0.0084(14) 0.0080(13)
N5 0.0277(17) 0.0388(18) 0.0352(18) 0.0122(14) 0.0060(14) 0.0024(14)
N6 0.0307(17) 0.0295(16) 0.0330(18) 0.0053(13) 0.0070(14) 0.0057(14)
N7 0.072(3) 0.072(3) 0.067(3) -0.001(3) 0.012(3) 0.011(3)
O1 0.0501(19) 0.0399(16) 0.0374(17) -0.0002(13) 0.0058(14) 0.0096(14)
O2 0.079(3) 0.092(3) 0.140(5) -0.023(3) -0.037(3) 0.032(3)
O3 0.123(4) 0.081(3) 0.129(4) 0.044(3) 0.060(4) -0.012(3)
O4 0.102(3) 0.051(2) 0.060(2) -0.0006(18) -0.014(2) 0.000(2)
O5 0.119(4) 0.094(3) 0.064(3) 0.005(2) 0.038(3) 0.042(3)
O6 0.135(5) 0.172(6) 0.147(5) 0.076(5) 0.035(4) 0.108(5)
O7 0.053(2) 0.080(3) 0.114(4) -0.037(3) 0.043(2) -0.022(2)
O8 0.108(4) 0.077(3) 0.150(5) -0.051(3) 0.078(4) -0.050(3)
O9 0.104(4) 0.117(4) 0.055(3) 0.008(2) 0.019(2) 0.022(3)
Cl1 0.0673(8) 0.0391(6) 0.0510(7) 0.0012(5) 0.0197(6) 0.0010(5)
Cl2 0.0270(5) 0.0364(5) 0.0517(6) 0.0056(4) 0.0094(4) 0.0024(4)
Fe1 0.0246(3) 0.0308(3) 0.0299(3) 0.0081(2) 0.0060(2) 0.0053(2)

loop_
_atom_type_symbol
_atom_type_description
_atom_type_scat_dispersion_real
_atom_type_scat_dispersion_imag
_atom_type_scat_source
C C 0.0033 0.0016 'International Tables Vol C Tables 4.2.6.8 and 6.1.1.4'
H H 0.0000 0.0000 'International Tables Vol C Tables 4.2.6.8 and 6.1.1.4'
N N 0.0061 0.0033 'International Tables Vol C Tables 4.2.6.8 and 6.1.1.4'
O O 0.0106 0.0060 'International Tables Vol C Tables 4.2.6.8 and 6.1.1.4'
Cl Cl 0.1484 0.1585 'International Tables Vol C Tables 4.2.6.8 and 6.1.1.4'
Fe Fe 0.3463 0.8444 'International Tables Vol C Tables 4.2.6.8 and 6.1.1.4'

loop_
_geom_angle_atom_site_label_1
_geom_angle_atom_site_label_2
_geom_angle_atom_site_label_3
_geom_angle
O1 C1 C7 106.9(3)
O1 C1 C17 111.9(3)
C7 C1 C17 108.8(3)
O1 C1 C2 111.8(3)
C7 C1 C2 109.7(3)
C17 C1 C2 107.8(3)
N1 C2 C3 121.7(4)
N1 C2 C1 115.9(3)
C3 C2 C1 122.4(4)
C2 C3 C4 119.9(4)
C2 C3 H3 120.1
C4 C3 H3 120.1
C5 C4 C3 119.1(4)
C5 C4 H4 120.5
C3 C4 H4 120.5
C4 C5 C6 118.8(4)
C4 C5 H5 120.6
C6 C5 H5 120.6
N1 C6 C5 122.1(4)
N1 C6 H6 119.0
C5 C6 H6 119.0
N2 C7 C8 121.6(4)
N2 C7 C1 114.0(3)
C8 C7 C1 124.2(4)
C7 C8 C9 119.0(4)
C7 C8 H8 120.5
C9 C8 H8 120.5
C8 C9 C10 118.7(4)
C8 C9 H9 120.6
C10 C9 H9 120.6
C11 C10 C9 119.5(5)
C11 C10 H10 120.2
C9 C10 H10 120.2
C10 C11 N2 120.6(5)
C10 C11 C12 126.3(5)
N2 C11 C12 111.5(4)
N3 C12 C13 122.7(4)
N3 C12 C11 113.0(4)
C13 C12 C11 123.9(4)
C14 C13 C12 120.0(5)
C14 C13 H13 120.0
C12 C13 H13 120.0
C13 C14 C15 118.1(4)
C13 C14 H14 120.9
C15 C14 H14 120.9
C14 C15 C16 118.8(4)
C14 C15 H15 120.6
C16 C15 H15 120.6
N3 C16 C15 124.5(4)
N3 C16 H16 117.7
C15 C16 H16 117.7
N4 C17 C18 120.2(4)
N4 C17 C1 114.7(3)
C18 C17 C1 124.9(4)
C17 C18 C19 118.7(4)
C17 C18 H18 120.7
C19 C18 H18 120.7
C18 C19 C20 120.2(4)
C18 C19 H19 119.9
C20 C19 H19 119.9
C21 C20 C19 118.4(4)
C21 C20 H20 120.8
C19 C20 H20 120.8
N4 C21 C20 120.8(4)
N4 C21 C22 111.7(3)
C20 C21 C22 127.2(4)
N5 C22 C23 122.6(4)
N5 C22 C21 113.3(3)
C23 C22 C21 124.0(4)
C24 C23 C22 118.6(4)
C24 C23 H23 120.7
C22 C23 H23 120.7
C25 C24 C23 119.9(4)
C25 C24 H24 120.0
C23 C24 H24 120.0
C24 C25 C26 118.7(4)
C24 C25 H25 120.6
C26 C25 H25 120.6
N5 C26 C25 123.0(4)
N5 C26 H26 118.5
C25 C26 H26 118.5
N6 C27 C28 177.8(5)
C27 C28 H28A 109.5
C27 C28 H28B 109.5
H28A C28 H28B 109.5
C27 C28 H28C 109.5
H28A C28 H28C 109.5
H28B C28 H28C 109.5
C30 C29 H29A 109.5
C30 C29 H29B 109.5
H29A C29 H29B 109.5
C30 C29 H29C 109.5
H29A C29 H29C 109.5
H29B C29 H29C 109.5
N7 C30 C29 177.7(7)
C2 N1 C6 118.5(4)
C2 N1 Fe1 119.4(3)
C6 N1 Fe1 122.1(3)
C7 N2 C11 119.4(4)
C7 N2 Fe1 122.8(3)
C11 N2 Fe1 117.0(3)
C16 N3 C12 115.6(4)
C16 N3 Fe1 131.4(3)
C12 N3 Fe1 111.9(3)
C17 N4 C21 120.8(3)
C17 N4 Fe1 122.2(3)
C21 N4 Fe1 116.8(3)
C26 N5 C22 117.1(4)
C26 N5 Fe1 128.4(3)
C22 N5 Fe1 112.4(3)
C27 N6 Fe1 176.1(4)
C1 O1 H1 109.5
O3 Cl1 O5 108.7(3)
O3 Cl1 O4 112.3(3)
O5 Cl1 O4 109.1(3)
O3 Cl1 O2 111.7(4)
O5 Cl1 O2 108.9(3)
O4 Cl1 O2 106.0(3)
O6 Cl2 O8 116.0(5)
O6 Cl2 O7 110.7(4)
O8 Cl2 O7 107.2(3)
O6 Cl2 O9 105.7(4)
O8 Cl2 O9 107.4(3)
O7 Cl2 O9 109.8(3)
N4 Fe1 N2 89.14(13)
N4 Fe1 N6 172.79(14)
N2 Fe1 N6 95.21(13)
N4 Fe1 N1 84.31(13)
N2 Fe1 N1 91.06(14)
N6 Fe1 N1 89.84(13)
N4 Fe1 N5 80.74(14)
N2 Fe1 N5 163.30(14)
N6 Fe1 N5 96.30(13)
N1 Fe1 N5 101.03(13)
N4 Fe1 N3 102.63(14)
N2 Fe1 N3 80.33(14)
N6 Fe1 N3 83.81(14)
N1 Fe1 N3 168.76(13)
N5 Fe1 N3 88.91(14)

loop_
_geom_bond_atom_site_label_1
_geom_bond_atom_site_label_2
_geom_bond_distance
C1 O1 1.402(5)
C1 C7 1.525(6)
C1 C17 1.542(6)
C1 C2 1.549(6)
C2 N1 1.354(5)
C2 C3 1.366(6)
C3 C4 1.385(7)
C3 H3 0.9500
C4 C5 1.383(7)
C4 H4 0.9500
C5 C6 1.382(6)
C5 H5 0.9500
C6 N1 1.358(5)
C6 H6 0.9500
C7 N2 1.343(5)
C7 C8 1.378(6)
C8 C9 1.392(7)
C8 H8 0.9500
C9 C10 1.400(8)
C9 H9 0.9500
C10 C11 1.369(6)
C10 H10 0.9500
C11 N2 1.369(6)
C11 C12 1.502(7)
C12 N3 1.384(6)
C12 C13 1.382(6)
C13 C14 1.382(7)
C13 H13 0.9500
C14 C15 1.382(7)
C14 H14 0.9500
C15 C16 1.399(6)
C15 H15 0.9500
C16 N3 1.331(6)
C16 H16 0.9500
C17 N4 1.339(5)
C17 C18 1.383(5)
C18 C19 1.387(6)
C18 H18 0.9500
C19 C20 1.385(6)
C19 H19 0.9500
C20 C21 1.373(5)
C20 H20 0.9500
C21 N4 1.352(5)
C21 C22 1.476(6)
C22 N5 1.362(5)
C22 C23 1.391(6)
C23 C24 1.384(7)
C23 H23 0.9500
C24 C25 1.378(7)
C24 H24 0.9500
C25 C26 1.383(6)
C25 H25 0.9500
C26 N5 1.362(6)
C26 H26 0.9500
C27 N6 1.139(6)
C27 C28 1.445(7)
C28 H28A 0.9800
C28 H28B 0.9800
C28 H28C 0.9800
C29 C30 1.472(10)
C29 H29A 0.9800
C29 H29B 0.9800
C29 H29C 0.9800
C30 N7 1.111(8)
N1 Fe1 1.976(3)
N2 Fe1 1.927(3)
N3 Fe1 2.017(3)
N4 Fe1 1.907(3)
N5 Fe1 1.979(3)
N6 Fe1 1.953(3)
O1 H1 0.8400
O2 Cl1 1.447(5)
O3 Cl1 1.379(4)
O4 Cl1 1.426(4)
O5 Cl1 1.416(4)
O6 Cl2 1.373(5)
O7 Cl2 1.415(4)
O8 Cl2 1.410(4)
O9 Cl2 1.425(4)

loop_
_geom_torsion_atom_site_label_1
_geom_torsion_atom_site_label_2
_geom_torsion_atom_site_label_3
_geom_torsion_atom_site_label_4
_geom_torsion
O1 C1 C2 N1 180.0(3)
C7 C1 C2 N1 61.6(4)
C17 C1 C2 N1 -56.7(4)
O1 C1 C2 C3 -0.6(5)
C7 C1 C2 C3 -119.0(4)
C17 C1 C2 C3 122.7(4)
N1 C2 C3 C4 2.2(6)
C1 C2 C3 C4 -177.2(4)
C2 C3 C4 C5 -1.2(6)
C3 C4 C5 C6 0.1(7)
C4 C5 C6 N1 0.1(6)
O1 C1 C7 N2 175.9(3)
C17 C1 C7 N2 55.0(4)
C2 C1 C7 N2 -62.7(4)
O1 C1 C7 C8 2.2(6)
C17 C1 C7 C8 -118.7(4)
C2 C1 C7 C8 123.6(4)
N2 C7 C8 C9 -1.6(7)
C1 C7 C8 C9 171.6(4)
C7 C8 C9 C10 -5.1(7)
C8 C9 C10 C11 3.5(7)
C9 C10 C11 N2 4.8(7)
C9 C10 C11 C12 -159.7(5)
C10 C11 C12 N3 161.5(4)
N2 C11 C12 N3 -4.2(5)
C10 C11 C12 C13 -11.8(7)
N2 C11 C12 C13 -177.5(4)
N3 C12 C13 C14 -3.9(7)
C11 C12 C13 C14 168.7(4)
C12 C13 C14 C15 0.0(7)
C13 C14 C15 C16 3.8(7)
C14 C15 C16 N3 -4.2(8)
O1 C1 C17 N4 176.9(3)
C7 C1 C17 N4 -65.3(4)
C2 C1 C17 N4 53.6(4)
O1 C1 C17 C18 2.6(6)
C7 C1 C17 C18 120.5(4)
C2 C1 C17 C18 -120.7(4)
N4 C17 C18 C19 -2.2(6)
C1 C17 C18 C19 171.7(4)
C17 C18 C19 C20 -5.2(6)
C18 C19 C20 C21 5.0(6)
C19 C20 C21 N4 2.6(6)
C19 C20 C21 C22 -169.7(4)
N4 C21 C22 N5 -4.8(5)
C20 C21 C22 N5 168.1(4)
N4 C21 C22 C23 176.1(4)
C20 C21 C22 C23 -10.9(7)
N5 C22 C23 C24 -1.9(6)
C21 C22 C23 C24 177.0(4)
C22 C23 C24 C25 0.4(7)
C23 C24 C25 C26 0.0(7)
C24 C25 C26 N5 1.0(8)
C3 C2 N1 C6 -2.0(5)
C1 C2 N1 C6 177.5(3)
C3 C2 N1 Fe1 176.8(3)
C1 C2 N1 Fe1 -3.8(4)
C5 C6 N1 C2 0.8(6)
C5 C6 N1 Fe1 -177.9(3)
C8 C7 N2 C11 10.0(6)
C1 C7 N2 C11 -163.9(4)
C8 C7 N2 Fe1 179.7(3)
C1 C7 N2 Fe1 5.8(5)
C10 C11 N2 C7 -11.6(6)
C12 C11 N2 C7 155.0(4)
C10 C11 N2 Fe1 178.1(4)
C12 C11 N2 Fe1 -15.3(4)
C15 C16 N3 C12 0.4(6)
C15 C16 N3 Fe1 168.0(4)
C13 C12 N3 C16 3.6(6)
C11 C12 N3 C16 -169.8(4)
C13 C12 N3 Fe1 -166.3(4)
C11 C12 N3 Fe1 20.3(4)
C18 C17 N4 C21 10.0(6)
C1 C17 N4 C21 -164.5(4)
C18 C17 N4 Fe1 -174.5(3)
C1 C17 N4 Fe1 11.0(5)
C20 C21 N4 C17 -10.2(6)
C22 C21 N4 C17 163.2(3)
C20 C21 N4 Fe1 174.0(3)
C22 C21 N4 Fe1 -12.5(4)
C25 C26 N5 C22 -2.4(7)
C25 C26 N5 Fe1 159.7(4)
C23 C22 N5 C26 2.9(6)
C21 C22 N5 C26 -176.2(4)
C23 C22 N5 Fe1 -162.1(3)
C21 C22 N5 Fe1 18.9(4)
C17 N4 Fe1 N2 35.8(3)
C21 N4 Fe1 N2 -148.5(3)
C17 N4 Fe1 N1 -55.4(3)
C21 N4 Fe1 N1 120.3(3)
C17 N4 Fe1 N5 -157.5(3)
C21 N4 Fe1 N5 18.1(3)
C17 N4 Fe1 N3 115.7(3)
C21 N4 Fe1 N3 -68.7(3)
C7 N2 Fe1 N4 -45.9(3)
C11 N2 Fe1 N4 124.0(3)
C7 N2 Fe1 N6 128.3(3)
C11 N2 Fe1 N6 -61.8(3)
C7 N2 Fe1 N1 38.4(3)
C11 N2 Fe1 N1 -151.7(3)
C7 N2 Fe1 N5 -98.3(5)
C11 N2 Fe1 N5 71.6(6)
C7 N2 Fe1 N3 -148.9(3)
C11 N2 Fe1 N3 21.0(3)
C2 N1 Fe1 N4 50.4(3)
C6 N1 Fe1 N4 -130.9(3)
C2 N1 Fe1 N2 -38.6(3)
C6 N1 Fe1 N2 140.1(3)
C2 N1 Fe1 N6 -133.8(3)
C6 N1 Fe1 N6 44.9(3)
C2 N1 Fe1 N5 129.8(3)
C6 N1 Fe1 N5 -51.5(3)
C2 N1 Fe1 N3 -78.3(7)
C6 N1 Fe1 N3 100.4(7)
C26 N5 Fe1 N4 177.1(4)
C22 N5 Fe1 N4 -20.1(3)
C26 N5 Fe1 N2 -129.6(5)
C22 N5 Fe1 N2 33.2(6)
C26 N5 Fe1 N6 3.7(4)
C22 N5 Fe1 N6 166.5(3)
C26 N5 Fe1 N1 94.8(4)
C22 N5 Fe1 N1 -102.4(3)
C26 N5 Fe1 N3 -79.9(4)
C22 N5 Fe1 N3 82.9(3)
C16 N3 Fe1 N4 82.8(4)
C12 N3 Fe1 N4 -109.3(3)
C16 N3 Fe1 N2 169.7(4)
C12 N3 Fe1 N2 -22.4(3)
C16 N3 Fe1 N6 -93.9(4)
C12 N3 Fe1 N6 74.0(3)
C16 N3 Fe1 N1 -149.9(6)
C12 N3 Fe1 N1 18.0(8)
C16 N3 Fe1 N5 2.5(4)
C12 N3 Fe1 N5 170.4(3)

loop_
_platon_squeeze_void_nr
_platon_squeeze_void_average_x
_platon_squeeze_void_average_y
_platon_squeeze_void_average_z
_platon_squeeze_void_volume
_platon_squeeze_void_count_electrons
1 0.000 0.500 1.000 344.4 20.2
